data_4037274
loop_
_publ_author_name
'Brassard, Christopher J.'
'Zhang, Xiaoguang'
'Brewer, Christopher R.'
'Liu, Peiye'
'Clark, Ronald J.'
'Zhu, Lei'

_publ_section_title
;
 Cu(II)-Catalyzed Oxidative Formation of 5,5'-Bistriazoles.
;
_journal_issue 24
_journal_name_full 'The Journal of organic chemistry'
_journal_page_first 12091
_journal_page_last 12105
_journal_paper_doi 10.1021/acs.joc.6b01907
_journal_volume 81
_journal_year 2016
_chemical_formula_moiety 'C28 H22 N8'
_chemical_formula_sum 'C28 H22 N8'
_chemical_formula_weight 470.53
_space_group_crystal_system monoclinic
_space_group_IT_number 14
_space_group_name_Hall '-P 2yn'
_space_group_name_H-M_alt 'P 1 21/n 1'
_atom_sites_solution_hydrogens geom
_audit_creation_method SHELXL-2013
_cell_angle_alpha 90
_cell_angle_beta 93.6548(6)
_cell_angle_gamma 90
_cell_formula_units_Z 4
_cell_length_a 10.5985(5)
_cell_length_b 8.0053(4)
_cell_length_c 31.2829(14)
_cell_measurement_reflns_used 9889
_cell_measurement_temperature 173(2)
_cell_measurement_theta_max 28.94
_cell_measurement_theta_min 2.39
_cell_volume 2648.8(2)
_computing_cell_refinement 'Bruker SAINT'
_computing_data_collection 'Bruker APEX2'
_computing_data_reduction 'Bruker SAINT'
_computing_molecular_graphics 'Bruker SHELXTL'
_computing_publication_material 'Bruker SHELXTL'
_computing_structure_refinement 'SHELXL-2013 (Sheldrick, 2013)'
_computing_structure_solution 'SHELXS-97 (Sheldrick 2008)'
_diffrn_ambient_temperature 173(2)
_diffrn_measured_fraction_theta_full 1.000
_diffrn_measured_fraction_theta_max 0.997
_diffrn_measurement_device_type 'Bruker APEX-II CCD'
_diffrn_measurement_method '\f and \w scans'
_diffrn_radiation_type MoK\a
_diffrn_radiation_wavelength 0.71073
_diffrn_reflns_av_R_equivalents 0.0275
_diffrn_reflns_av_unetI/netI 0.0234
_diffrn_reflns_Laue_measured_fraction_full 1.000
_diffrn_reflns_Laue_measured_fraction_max 0.997
_diffrn_reflns_limit_h_max 14
_diffrn_reflns_limit_h_min -14
_diffrn_reflns_limit_k_max 10
_diffrn_reflns_limit_k_min -10
_diffrn_reflns_limit_l_max 41
_diffrn_reflns_limit_l_min -41
_diffrn_reflns_number 31159
_diffrn_reflns_point_group_measured_fraction_full 1.000
_diffrn_reflns_point_group_measured_fraction_max 0.997
_diffrn_reflns_theta_full 25.242
_diffrn_reflns_theta_max 28.282
_diffrn_reflns_theta_min 1.993
_exptl_absorpt_coefficient_mu 0.074
_exptl_absorpt_correction_T_max 0.9920
_exptl_absorpt_correction_T_min 0.9383
_exptl_absorpt_correction_type empirical
_exptl_absorpt_process_details SADABS
_exptl_crystal_colour colourless
_exptl_crystal_density_diffrn 1.180
_exptl_crystal_description rectangular
_exptl_crystal_F_000 984
_exptl_crystal_size_max 0.185
_exptl_crystal_size_mid 0.151
_exptl_crystal_size_min 0.110
_refine_diff_density_max 0.336
_refine_diff_density_min -0.223
_refine_diff_density_rms 0.065
_refine_ls_extinction_coef 0.0052(7)
_refine_ls_extinction_expression Fc^*^=kFc[1+0.001xFc^2^\l^3^/sin(2\q)]^-1/4^
_refine_ls_extinction_method SHELXL
_refine_ls_goodness_of_fit_ref 1.063
_refine_ls_hydrogen_treatment constr
_refine_ls_matrix_type full
_refine_ls_number_parameters 326
_refine_ls_number_reflns 6554
_refine_ls_number_restraints 0
_refine_ls_restrained_S_all 1.063
_refine_ls_R_factor_all 0.0606
_refine_ls_R_factor_gt 0.0505
_refine_ls_shift/su_max 0.000
_refine_ls_shift/su_mean 0.000
_refine_ls_structure_factor_coef Fsqd
_refine_ls_weighting_details 'w=1/[\s^2^(Fo^2^)+(0.0619P)^2^+0.9217P] where P=(Fo^2^+2Fc^2^)/3'
_refine_ls_weighting_scheme calc
_refine_ls_wR_factor_gt 0.1296
_refine_ls_wR_factor_ref 0.1361
_reflns_Friedel_coverage 0.000
_reflns_number_gt 5355
_reflns_number_total 6554
_reflns_threshold_expression 'I > 2\s(I)'
_cod_data_source_file jo6b01907_si_001.cif
_cod_data_source_block zhu201
_cod_original_sg_symbol_H-M 'P 21/n'
_cod_database_code 4037274
_shelx_space_group_comment
; 
The symmetry employed for this shelxl refinement is uniquely defined 
by the following loop, which should always be used as a source of 
symmetry information in preference to the above space-group names. 
They are only intended as comments. 
;
_shelx_estimated_absorpt_t_min 0.986
_shelx_estimated_absorpt_t_max 0.992
_shelxl_version_number 2013-4

loop_
_space_group_symop_operation_xyz
'x, y, z'
'-x+1/2, y+1/2, -z+1/2'
'-x, -y, -z'
'x-1/2, -y-1/2, z-1/2'

loop_
_atom_site_label
_atom_site_type_symbol
_atom_site_fract_x
_atom_site_fract_y
_atom_site_fract_z
_atom_site_U_iso_or_equiv
_atom_site_adp_type
_atom_site_occupancy
_atom_site_site_symmetry_order
_atom_site_calc_flag
_atom_site_refinement_flags_posn
_atom_site_refinement_flags_adp
C1 C 1.16789(14) 0.1570(2) 0.05468(5) 0.0405(4) Uani 1 1 d . .
H1 H 1.1495 0.0550 0.0401 0.049 Uiso 1 1 calc R U
C2 C 1.18071(17) 0.3039(3) 0.03147(6) 0.0535(5) Uani 1 1 d . .
H2 H 1.1706 0.3023 0.0011 0.064 Uiso 1 1 calc R U
C3 C 1.20806(17) 0.4513(3) 0.05274(7) 0.0562(5) Uani 1 1 d . .
H3 H 1.2155 0.5517 0.0369 0.067 Uiso 1 1 calc R U
C4 C 1.22466(16) 0.4545(2) 0.09666(7) 0.0502(4) Uani 1 1 d . .
H4 H 1.2451 0.5563 0.1111 0.060 Uiso 1 1 calc R U
C5 C 1.21149(13) 0.3087(2) 0.11984(5) 0.0369(3) Uani 1 1 d . .
H5 H 1.2228 0.3110 0.1502 0.044 Uiso 1 1 calc R U
C6 C 1.18192(12) 0.15922(18) 0.09901(5) 0.0304(3) Uani 1 1 d . .
C7 C 1.16009(12) 0.00286(18) 0.12452(5) 0.0338(3) Uani 1 1 d . .
H7A H 1.2249 -0.0814 0.1184 0.041 Uiso 1 1 calc R U
H7B H 1.1693 0.0293 0.1555 0.041 Uiso 1 1 calc R U
C8 C 0.92033(12) -0.01839(15) 0.12756(4) 0.0240(3) Uani 1 1 d . .
C9 C 0.83497(12) -0.12885(15) 0.10790(4) 0.0253(3) Uani 1 1 d . .
C10 C 0.69813(12) -0.14849(16) 0.11090(4) 0.0265(3) Uani 1 1 d . .
C11 C 0.63181(14) -0.26302(18) 0.08465(5) 0.0334(3) Uani 1 1 d . .
H11 H 0.6741 -0.3267 0.0643 0.040 Uiso 1 1 calc R U
C12 C 0.50308(14) -0.2829(2) 0.08861(5) 0.0392(4) Uani 1 1 d . .
H12 H 0.4595 -0.3624 0.0706 0.047 Uiso 1 1 calc R U
C13 C 0.50111(14) -0.0875(2) 0.14093(6) 0.0400(4) Uani 1 1 d . .
H13 H 0.4559 -0.0241 0.1606 0.048 Uiso 1 1 calc R U
C14 C 0.63032(13) -0.05941(18) 0.13993(5) 0.0344(3) Uani 1 1 d . .
H14 H 0.6716 0.0193 0.1588 0.041 Uiso 1 1 calc R U
C15 C 0.77342(15) 0.2168(2) 0.03156(5) 0.0386(3) Uani 1 1 d . .
H15 H 0.8529 0.2013 0.0197 0.046 Uiso 1 1 calc R U
C16 C 0.66294(17) 0.1708(2) 0.00819(6) 0.0487(4) Uani 1 1 d . .
H16 H 0.6673 0.1242 -0.0196 0.058 Uiso 1 1 calc R U
C17 C 0.54718(15) 0.1924(2) 0.02511(6) 0.0435(4) Uani 1 1 d . .
H17 H 0.4718 0.1634 0.0087 0.052 Uiso 1 1 calc R U
C18 C 0.54121(15) 0.2559(2) 0.06571(6) 0.0440(4) Uani 1 1 d . .
H18 H 0.4618 0.2677 0.0778 0.053 Uiso 1 1 calc R U
C19 C 0.65130(14) 0.3026(2) 0.08898(5) 0.0396(4) Uani 1 1 d . .
H19 H 0.6466 0.3473 0.1170 0.048 Uiso 1 1 calc R U
C20 C 0.76801(12) 0.28495(16) 0.07196(4) 0.0274(3) Uani 1 1 d . .
C21 C 0.88696(13) 0.34385(17) 0.09640(5) 0.0312(3) Uani 1 1 d . .
H21A H 0.9612 0.3038 0.0817 0.037 Uiso 1 1 calc R U
H21B H 0.8888 0.4675 0.0963 0.037 Uiso 1 1 calc R U
C22 C 0.90777(11) 0.12551(16) 0.15585(4) 0.0246(3) Uani 1 1 d . .
C23 C 0.90837(12) 0.14184(17) 0.19987(4) 0.0291(3) Uani 1 1 d . .
C24 C 0.91646(13) 0.01507(19) 0.23385(5) 0.0323(3) Uani 1 1 d . .
C25 C 0.89468(14) -0.15410(19) 0.22627(5) 0.0363(3) Uani 1 1 d . .
H25 H 0.8734 -0.1932 0.1981 0.044 Uiso 1 1 calc R U
C26 C 0.90440(17) -0.2647(2) 0.26028(5) 0.0452(4) Uani 1 1 d . .
H26 H 0.8880 -0.3795 0.2545 0.054 Uiso 1 1 calc R U
C27 C 0.9570(2) -0.0586(3) 0.30731(5) 0.0582(5) Uani 1 1 d . .
H27 H 0.9806 -0.0241 0.3358 0.070 Uiso 1 1 calc R U
C28 C 0.94770(17) 0.0622(2) 0.27607(5) 0.0457(4) Uani 1 1 d . .
H28 H 0.9624 0.1763 0.2832 0.055 Uiso 1 1 calc R U
N1 N 1.03418(10) -0.06705(14) 0.11412(4) 0.0296(3) Uani 1 1 d . .
N2 N 1.02075(12) -0.19777(15) 0.08729(4) 0.0372(3) Uani 1 1 d . .
N3 N 0.90023(11) -0.23525(14) 0.08334(4) 0.0331(3) Uani 1 1 d . .
N4 N 0.43636(12) -0.19763(17) 0.11611(5) 0.0412(3) Uani 1 1 d . .
N5 N 0.89660(10) 0.28456(14) 0.14089(4) 0.0282(2) Uani 1 1 d . .
N6 N 0.89146(12) 0.39356(15) 0.17342(4) 0.0358(3) Uani 1 1 d . .
N7 N 0.89899(12) 0.30799(16) 0.20913(4) 0.0369(3) Uani 1 1 d . .
N8 N 0.93534(17) -0.2200(2) 0.30056(5) 0.0551(4) Uani 1 1 d . .

loop_
_atom_site_aniso_label
_atom_site_aniso_U_11
_atom_site_aniso_U_22
_atom_site_aniso_U_33
_atom_site_aniso_U_23
_atom_site_aniso_U_13
_atom_site_aniso_U_12
C1 0.0328(8) 0.0476(9) 0.0418(8) -0.0087(7) 0.0076(6) -0.0020(6)
C2 0.0398(9) 0.0776(14) 0.0440(10) 0.0124(9) 0.0102(7) -0.0023(9)
C3 0.0392(9) 0.0520(11) 0.0781(14) 0.0242(10) 0.0085(9) -0.0073(8)
C4 0.0357(8) 0.0353(8) 0.0791(13) -0.0004(8) 0.0008(8) -0.0094(7)
C5 0.0265(7) 0.0377(8) 0.0461(9) -0.0052(7) -0.0007(6) -0.0048(6)
C6 0.0187(6) 0.0321(7) 0.0405(8) -0.0024(6) 0.0031(5) -0.0016(5)
C7 0.0204(6) 0.0317(7) 0.0489(9) 0.0005(6) -0.0006(6) -0.0002(5)
C8 0.0231(6) 0.0208(6) 0.0278(6) 0.0014(5) 0.0009(5) -0.0008(5)
C9 0.0268(6) 0.0197(6) 0.0294(6) 0.0003(5) 0.0014(5) -0.0008(5)
C10 0.0252(6) 0.0227(6) 0.0312(7) 0.0025(5) -0.0016(5) -0.0020(5)
C11 0.0318(7) 0.0335(7) 0.0346(7) -0.0043(6) 0.0004(6) -0.0067(6)
C12 0.0322(7) 0.0400(8) 0.0444(9) -0.0036(7) -0.0058(6) -0.0110(6)
C13 0.0269(7) 0.0377(8) 0.0559(10) -0.0093(7) 0.0053(6) -0.0003(6)
C14 0.0262(7) 0.0321(7) 0.0446(8) -0.0094(6) 0.0009(6) -0.0037(5)
C15 0.0336(7) 0.0472(9) 0.0354(8) -0.0002(7) 0.0044(6) 0.0056(6)
C16 0.0478(10) 0.0586(11) 0.0388(9) -0.0110(8) -0.0048(7) 0.0065(8)
C17 0.0372(8) 0.0429(9) 0.0488(9) 0.0014(7) -0.0105(7) -0.0023(7)
C18 0.0273(7) 0.0543(10) 0.0507(10) 0.0040(8) 0.0041(6) 0.0022(7)
C19 0.0311(7) 0.0505(9) 0.0375(8) -0.0063(7) 0.0037(6) 0.0050(7)
C20 0.0278(6) 0.0208(6) 0.0335(7) 0.0045(5) 0.0006(5) 0.0020(5)
C21 0.0299(7) 0.0241(6) 0.0392(8) 0.0062(6) -0.0004(5) -0.0022(5)
C22 0.0198(6) 0.0228(6) 0.0309(6) -0.0014(5) -0.0007(5) -0.0026(4)
C23 0.0252(6) 0.0297(7) 0.0321(7) -0.0058(5) -0.0004(5) -0.0034(5)
C24 0.0284(7) 0.0384(8) 0.0302(7) -0.0019(6) 0.0035(5) -0.0038(6)
C25 0.0398(8) 0.0368(8) 0.0322(7) 0.0008(6) 0.0030(6) -0.0035(6)
C26 0.0504(10) 0.0441(9) 0.0416(9) 0.0070(7) 0.0064(7) -0.0061(7)
C27 0.0788(14) 0.0677(13) 0.0284(8) 0.0019(8) 0.0059(8) -0.0236(11)
C28 0.0567(10) 0.0482(9) 0.0327(8) -0.0058(7) 0.0074(7) -0.0158(8)
N1 0.0235(5) 0.0227(5) 0.0427(7) -0.0033(5) 0.0027(5) 0.0004(4)
N2 0.0312(6) 0.0268(6) 0.0542(8) -0.0110(5) 0.0076(5) -0.0018(5)
N3 0.0317(6) 0.0248(6) 0.0432(7) -0.0065(5) 0.0055(5) -0.0022(5)
N4 0.0258(6) 0.0403(7) 0.0570(8) -0.0010(6) -0.0016(5) -0.0053(5)
N5 0.0263(5) 0.0211(5) 0.0366(6) -0.0026(4) -0.0018(4) -0.0012(4)
N6 0.0378(7) 0.0267(6) 0.0423(7) -0.0087(5) -0.0024(5) -0.0003(5)
N7 0.0388(7) 0.0320(6) 0.0396(7) -0.0094(5) 0.0001(5) -0.0028(5)
N8 0.0704(11) 0.0584(10) 0.0368(8) 0.0128(7) 0.0055(7) -0.0140(8)

loop_
_atom_type_symbol
_atom_type_description
_atom_type_scat_dispersion_real
_atom_type_scat_dispersion_imag
_atom_type_scat_source
C C 0.0033 0.0016 'International Tables Vol C Tables 4.2.6.8 and 6.1.1.4'
H H 0.0000 0.0000 'International Tables Vol C Tables 4.2.6.8 and 6.1.1.4'
N N 0.0061 0.0033 'International Tables Vol C Tables 4.2.6.8 and 6.1.1.4'

loop_
_geom_angle_atom_site_label_1
_geom_angle_atom_site_label_2
_geom_angle_atom_site_label_3
_geom_angle
C6 C1 C2 120.21(16)
C6 C1 H1 119.9
C2 C1 H1 119.9
C3 C2 C1 119.75(17)
C3 C2 H2 120.1
C1 C2 H2 120.1
C4 C3 C2 120.59(17)
C4 C3 H3 119.7
C2 C3 H3 119.7
C3 C4 C5 119.77(17)
C3 C4 H4 120.1
C5 C4 H4 120.1
C4 C5 C6 120.50(16)
C4 C5 H5 119.7
C6 C5 H5 119.7
C1 C6 C5 119.16(15)
C1 C6 C7 120.52(13)
C5 C6 C7 120.27(13)
N1 C7 C6 111.56(11)
N1 C7 H7A 109.3
C6 C7 H7A 109.3
N1 C7 H7B 109.3
C6 C7 H7B 109.3
H7A C7 H7B 108.0
N1 C8 C9 104.35(11)
N1 C8 C22 121.94(11)
C9 C8 C22 133.69(12)
N3 C9 C8 108.01(11)
N3 C9 C10 120.50(11)
C8 C9 C10 131.45(12)
C14 C10 C11 117.44(12)
C14 C10 C9 122.74(12)
C11 C10 C9 119.80(12)
C12 C11 C10 119.07(14)
C12 C11 H11 120.5
C10 C11 H11 120.5
N4 C12 C11 124.27(14)
N4 C12 H12 117.9
C11 C12 H12 117.9
N4 C13 C14 124.34(14)
N4 C13 H13 117.8
C14 C13 H13 117.8
C10 C14 C13 118.87(13)
C10 C14 H14 120.6
C13 C14 H14 120.6
C20 C15 C16 120.21(14)
C20 C15 H15 119.9
C16 C15 H15 119.9
C17 C16 C15 120.38(16)
C17 C16 H16 119.8
C15 C16 H16 119.8
C18 C17 C16 119.75(15)
C18 C17 H17 120.1
C16 C17 H17 120.1
C17 C18 C19 119.90(15)
C17 C18 H18 120.1
C19 C18 H18 120.1
C20 C19 C18 120.88(15)
C20 C19 H19 119.6
C18 C19 H19 119.6
C15 C20 C19 118.83(13)
C15 C20 C21 120.36(13)
C19 C20 C21 120.78(13)
N5 C21 C20 112.65(11)
N5 C21 H21A 109.1
C20 C21 H21A 109.1
N5 C21 H21B 109.1
C20 C21 H21B 109.1
H21A C21 H21B 107.8
N5 C22 C23 104.42(11)
N5 C22 C8 122.58(12)
C23 C22 C8 132.96(12)
N7 C23 C22 107.89(12)
N7 C23 C24 121.42(12)
C22 C23 C24 130.69(13)
C25 C24 C28 116.87(14)
C25 C24 C23 123.23(13)
C28 C24 C23 119.89(14)
C26 C25 C24 119.25(15)
C26 C25 H25 120.4
C24 C25 H25 120.4
N8 C26 C25 123.91(17)
N8 C26 H26 118.0
C25 C26 H26 118.0
N8 C27 C28 124.63(17)
N8 C27 H27 117.7
C28 C27 H27 117.7
C27 C28 C24 119.06(16)
C27 C28 H28 120.5
C24 C28 H28 120.5
N2 N1 C8 110.83(11)
N2 N1 C7 119.69(11)
C8 N1 C7 129.48(12)
N3 N2 N1 107.52(11)
N2 N3 C9 109.27(11)
C13 N4 C12 116.00(13)
N6 N5 C22 110.75(11)
N6 N5 C21 120.28(11)
C22 N5 C21 128.95(11)
N7 N6 N5 107.65(11)
N6 N7 C23 109.28(12)
C27 N8 C26 116.27(16)

loop_
_geom_bond_atom_site_label_1
_geom_bond_atom_site_label_2
_geom_bond_distance
C1 C6 1.385(2)
C1 C2 1.393(3)
C1 H1 0.9500
C2 C3 1.376(3)
C2 H2 0.9500
C3 C4 1.374(3)
C3 H3 0.9500
C4 C5 1.386(2)
C4 H4 0.9500
C5 C6 1.389(2)
C5 H5 0.9500
C6 C7 1.510(2)
C7 N1 1.4644(17)
C7 H7A 0.9900
C7 H7B 0.9900
C8 N1 1.3599(16)
C8 C9 1.3812(17)
C8 C22 1.4638(17)
C9 N3 1.3645(17)
C9 C10 1.4678(18)
C10 C14 1.390(2)
C10 C11 1.3912(19)
C11 C12 1.387(2)
C11 H11 0.9500
C12 N4 1.336(2)
C12 H12 0.9500
C13 N4 1.335(2)
C13 C14 1.390(2)
C13 H13 0.9500
C14 H14 0.9500
C15 C20 1.381(2)
C15 C16 1.390(2)
C15 H15 0.9500
C16 C17 1.378(2)
C16 H16 0.9500
C17 C18 1.373(2)
C17 H17 0.9500
C18 C19 1.387(2)
C18 H18 0.9500
C19 C20 1.385(2)
C19 H19 0.9500
C20 C21 1.5077(19)
C21 N5 1.4678(18)
C21 H21A 0.9900
C21 H21B 0.9900
C22 N5 1.3591(16)
C22 C23 1.3830(19)
C23 N7 1.3662(18)
C23 C24 1.468(2)
C24 C25 1.392(2)
C24 C28 1.393(2)
C25 C26 1.383(2)
C25 H25 0.9500
C26 N8 1.331(2)
C26 H26 0.9500
C27 N8 1.327(3)
C27 C28 1.374(3)
C27 H27 0.9500
C28 H28 0.9500
N1 N2 1.3433(16)
N2 N3 1.3103(17)
N5 N6 1.3443(16)
N6 N7 1.3083(18)

loop_
_geom_torsion_atom_site_label_1
_geom_torsion_atom_site_label_2
_geom_torsion_atom_site_label_3
_geom_torsion_atom_site_label_4
_geom_torsion
C6 C1 C2 C3 0.3(2)
C1 C2 C3 C4 0.9(3)
C2 C3 C4 C5 -1.2(3)
C3 C4 C5 C6 0.1(2)
C2 C1 C6 C5 -1.4(2)
C2 C1 C6 C7 176.13(14)
C4 C5 C6 C1 1.1(2)
C4 C5 C6 C7 -176.38(13)
C1 C6 C7 N1 -55.64(17)
C5 C6 C7 N1 121.82(14)
N1 C8 C9 N3 -1.04(14)
C22 C8 C9 N3 177.34(14)
N1 C8 C9 C10 176.63(13)
C22 C8 C9 C10 -5.0(2)
N3 C9 C10 C14 170.66(13)
C8 C9 C10 C14 -6.8(2)
N3 C9 C10 C11 -7.78(19)
C8 C9 C10 C11 174.78(14)
C14 C10 C11 C12 -0.1(2)
C9 C10 C11 C12 178.46(13)
C10 C11 C12 N4 0.5(2)
C11 C10 C14 C13 -0.7(2)
C9 C10 C14 C13 -179.20(14)
N4 C13 C14 C10 1.2(3)
C20 C15 C16 C17 -0.1(3)
C15 C16 C17 C18 -1.6(3)
C16 C17 C18 C19 1.9(3)
C17 C18 C19 C20 -0.5(3)
C16 C15 C20 C19 1.5(2)
C16 C15 C20 C21 -176.58(15)
C18 C19 C20 C15 -1.2(2)
C18 C19 C20 C21 176.90(14)
C15 C20 C21 N5 -132.77(14)
C19 C20 C21 N5 49.15(18)
N1 C8 C22 N5 84.91(16)
C9 C8 C22 N5 -93.24(18)
N1 C8 C22 C23 -92.45(18)
C9 C8 C22 C23 89.4(2)
N5 C22 C23 N7 -0.62(14)
C8 C22 C23 N7 177.09(13)
N5 C22 C23 C24 179.10(13)
C8 C22 C23 C24 -3.2(2)
N7 C23 C24 C25 163.47(14)
C22 C23 C24 C25 -16.2(2)
N7 C23 C24 C28 -16.8(2)
C22 C23 C24 C28 163.56(15)
C28 C24 C25 C26 0.2(2)
C23 C24 C25 C26 -179.98(14)
C24 C25 C26 N8 -0.9(3)
N8 C27 C28 C24 -1.6(3)
C25 C24 C28 C27 0.9(2)
C23 C24 C28 C27 -178.87(16)
C9 C8 N1 N2 0.88(15)
C22 C8 N1 N2 -177.73(12)
C9 C8 N1 C7 -179.71(13)
C22 C8 N1 C7 1.7(2)
C6 C7 N1 N2 100.51(15)
C6 C7 N1 C8 -78.85(18)
C8 N1 N2 N3 -0.39(16)
C7 N1 N2 N3 -179.85(12)
N1 N2 N3 C9 -0.30(16)
C8 C9 N3 N2 0.86(16)
C10 C9 N3 N2 -177.12(12)
C14 C13 N4 C12 -0.7(2)
C11 C12 N4 C13 -0.2(2)
C23 C22 N5 N6 0.42(14)
C8 C22 N5 N6 -177.59(11)
C23 C22 N5 C21 -177.89(12)
C8 C22 N5 C21 4.1(2)
C20 C21 N5 N6 -113.65(13)
C20 C21 N5 C22 64.51(17)
C22 N5 N6 N7 -0.05(15)
C21 N5 N6 N7 178.43(11)
N5 N6 N7 C23 -0.35(15)
C22 C23 N7 N6 0.62(16)
C24 C23 N7 N6 -179.13(12)
C28 C27 N8 C26 1.0(3)
C25 C26 N8 C27 0.3(3)
